data_2213380
loop_
_publ_author_name
'Liu, Xiao-Xia'
'Fang, Hua'
'Lin, kan'
'Liu, Yan'
'Zhao, Yu-Fen'

_publ_section_title
;
 [(Isopropoxycarbonyl)phenylmethyl]ammonium chloride
;
_journal_coeditor_code HG2217
_journal_issue 5
_journal_name_full 'Acta Crystallographica Section E'
_journal_page_first o2351
_journal_page_last o2352
_journal_paper_doi 10.1107/S1600536807014869
_journal_volume 63
_journal_year 2007
_chemical_formula_iupac 'C11 H16 N O2 +, Cl -'
_chemical_formula_moiety 'C11 H16 N O2 +, Cl -'
_chemical_formula_sum 'C11 H16 Cl N O2'
_chemical_formula_weight 229.70
_chemical_name_systematic
;
[(Isopropoxycarbonyl)phenylmethyl]ammonium chloride
;
_space_group_IT_number 14
_symmetry_cell_setting monoclinic
_symmetry_space_group_name_Hall '-P 2yn'
_symmetry_space_group_name_H-M 'P 1 21/n 1'
_atom_sites_solution_hydrogens geom
_atom_sites_solution_primary direct
_atom_sites_solution_secondary difmap
_audit_creation_method SHELXL-97
_cell_angle_alpha 90.00
_cell_angle_beta 90.664(4)
_cell_angle_gamma 90.00
_cell_formula_units_Z 4
_cell_length_a 5.5811(13)
_cell_length_b 12.746(3)
_cell_length_c 16.886(4)
_cell_measurement_reflns_used 4411
_cell_measurement_temperature 295(2)
_cell_measurement_theta_max 28.31
_cell_measurement_theta_min 2.40
_cell_volume 1201.1(5)
_computing_cell_refinement SMART
_computing_data_collection 'SMART (Bruker, 2001)'
_computing_data_reduction 'SAINT (Bruker, 2001)'
_computing_molecular_graphics 'ORTEP-3 (Farrugia, 1997) and PLATON (Spek, 2003)'
_computing_publication_material SHELXL97
_computing_structure_refinement 'SHELXL97 (Sheldrick, 1997)'
_computing_structure_solution 'SHELXS97 (Sheldrick, 1997)'
_diffrn_ambient_temperature 295(2)
_diffrn_measured_fraction_theta_full 0.987
_diffrn_measured_fraction_theta_max 0.987
_diffrn_measurement_device_type 'Bruker APEX area-detector'
_diffrn_measurement_method '\f and \w'
_diffrn_radiation_monochromator graphite
_diffrn_radiation_source 'fine-focus sealed tube'
_diffrn_radiation_type MoK\a
_diffrn_radiation_wavelength 0.71073
_diffrn_reflns_av_R_equivalents 0.0186
_diffrn_reflns_av_sigmaI/netI 0.0189
_diffrn_reflns_limit_h_max 5
_diffrn_reflns_limit_h_min -6
_diffrn_reflns_limit_k_max 13
_diffrn_reflns_limit_k_min -15
_diffrn_reflns_limit_l_max 17
_diffrn_reflns_limit_l_min -20
_diffrn_reflns_number 5855
_diffrn_reflns_theta_full 25.00
_diffrn_reflns_theta_max 24.99
_diffrn_reflns_theta_min 2.00
_diffrn_standards_decay_% 0
_diffrn_standards_interval_count 0
_diffrn_standards_interval_time 0
_diffrn_standards_number 0
_exptl_absorpt_coefficient_mu 0.299
_exptl_absorpt_correction_T_max 0.9736
_exptl_absorpt_correction_T_min 0.9371
_exptl_absorpt_correction_type multi-scan
_exptl_absorpt_process_details '(SADABS; Bruker, 2001)'
_exptl_crystal_colour colorless
_exptl_crystal_density_diffrn 1.270
_exptl_crystal_density_method 'not measured'
_exptl_crystal_description chunk
_exptl_crystal_F_000 488
_exptl_crystal_size_max 0.22
_exptl_crystal_size_mid 0.11
_exptl_crystal_size_min 0.09
_refine_diff_density_max 0.254
_refine_diff_density_min -0.153
_refine_ls_extinction_method none
_refine_ls_goodness_of_fit_ref 1.020
_refine_ls_hydrogen_treatment constr
_refine_ls_matrix_type full
_refine_ls_number_parameters 136
_refine_ls_number_reflns 2086
_refine_ls_number_restraints 0
_refine_ls_restrained_S_all 1.020
_refine_ls_R_factor_all 0.0377
_refine_ls_R_factor_gt 0.0359
_refine_ls_shift/su_max 0.000
_refine_ls_shift/su_mean 0.000
_refine_ls_structure_factor_coef Fsqd
_refine_ls_weighting_details 'calc w=1/[\s^2^(Fo^2^)+(0.0793P)^2^+0.2301P] where P=(Fo^2^+2Fc^2^)/3'
_refine_ls_weighting_scheme calc
_refine_ls_wR_factor_gt 0.1121
_refine_ls_wR_factor_ref 0.1137
_reflns_number_gt 1967
_reflns_number_total 2086
_reflns_threshold_expression I>2\s(I)
_cod_data_source_file hg2217.cif
_cod_data_source_block I
_cod_original_sg_symbol_H-M 'P 21/n'
_cod_database_code 2213380
_cod_database_fobs_code 2213380

loop_
_symmetry_equiv_pos_as_xyz
'x, y, z'
'-x+1/2, y+1/2, -z+1/2'
'-x, -y, -z'
'x-1/2, -y-1/2, z-1/2'

loop_
_atom_site_type_symbol
_atom_site_label
_atom_site_fract_x
_atom_site_fract_y
_atom_site_fract_z
_atom_site_U_iso_or_equiv
_atom_site_adp_type
_atom_site_calc_flag
_atom_site_refinement_flags
_atom_site_occupancy
Cl Cl1 0.21845(7) 0.00955(3) 0.62347(2) 0.04454(19) Uani d . 1
O O1 -0.6294(2) -0.16837(10) 0.47758(8) 0.0522(3) Uani d . 1
N N1 -0.2724(2) -0.06846(10) 0.55569(8) 0.0385(3) Uani d . 1
H H1A -0.1546 -0.0463 0.5875 0.058 Uiso calc R 1
H H1B -0.4128 -0.0564 0.5784 0.058 Uiso calc R 1
H H1C -0.2662 -0.0342 0.5098 0.058 Uiso calc R 1
C C1 -0.2416(3) -0.24380(12) 0.61753(9) 0.0375(4) Uani d . 1
O O2 -0.3943(2) -0.30642(10) 0.45266(7) 0.0547(4) Uani d . 1
C C2 -0.4311(3) -0.23861(15) 0.66883(11) 0.0525(4) Uani d . 1
H H2A -0.5618 -0.1959 0.6571 0.063 Uiso calc R 1
C C3 -0.4268(4) -0.29696(17) 0.73791(12) 0.0609(5) Uani d . 1
H H3A -0.5550 -0.2937 0.7725 0.073 Uiso calc R 1
C C4 -0.2348(4) -0.35921(15) 0.75526(12) 0.0582(5) Uani d . 1
H H4A -0.2328 -0.3984 0.8017 0.070 Uiso calc R 1
C C5 -0.0466(4) -0.36454(15) 0.70530(12) 0.0593(5) Uani d . 1
H H5A 0.0842 -0.4069 0.7177 0.071 Uiso calc R 1
C C6 -0.0496(3) -0.30690(14) 0.63606(11) 0.0504(4) Uani d . 1
H H6A 0.0793 -0.3108 0.6018 0.060 Uiso calc R 1
C C7 -0.2448(3) -0.18253(12) 0.54124(9) 0.0377(4) Uani d . 1
H H7A -0.0929 -0.1943 0.5141 0.045 Uiso calc R 1
C C8 -0.4484(3) -0.21681(12) 0.48699(9) 0.0391(4) Uani d . 1
C C9 -0.5667(4) -0.34892(16) 0.39491(12) 0.0640(6) Uani d . 1
H H9A -0.6480 -0.2908 0.3677 0.077 Uiso calc R 1
C C10 -0.4209(6) -0.4079(3) 0.33695(19) 0.1119(11) Uani d . 1
H H10A -0.3085 -0.3612 0.3127 0.168 Uiso calc R 1
H H10B -0.5242 -0.4375 0.2970 0.168 Uiso calc R 1
H H10C -0.3356 -0.4632 0.3637 0.168 Uiso calc R 1
C C11 -0.7469(5) -0.4147(3) 0.4349(2) 0.1067(11) Uani d . 1
H H11A -0.8385 -0.3721 0.4703 0.160 Uiso calc R 1
H H11B -0.6672 -0.4692 0.4643 0.160 Uiso calc R 1
H H11C -0.8519 -0.4456 0.3960 0.160 Uiso calc R 1

loop_
_atom_site_aniso_label
_atom_site_aniso_U_11
_atom_site_aniso_U_22
_atom_site_aniso_U_33
_atom_site_aniso_U_12
_atom_site_aniso_U_13
_atom_site_aniso_U_23
Cl1 0.0382(3) 0.0584(3) 0.0370(3) -0.00127(15) -0.00112(18) -0.00599(15)
O1 0.0441(7) 0.0536(7) 0.0585(8) 0.0038(5) -0.0136(6) -0.0120(6)
N1 0.0368(7) 0.0415(7) 0.0373(7) -0.0055(5) -0.0043(5) 0.0011(5)
C1 0.0356(8) 0.0388(8) 0.0378(8) -0.0032(6) -0.0067(6) -0.0009(6)
O2 0.0599(8) 0.0490(7) 0.0547(8) 0.0082(6) -0.0169(6) -0.0145(6)
C2 0.0412(9) 0.0626(11) 0.0538(10) 0.0037(8) 0.0005(7) 0.0125(8)
C3 0.0574(11) 0.0736(13) 0.0519(11) -0.0066(10) 0.0060(9) 0.0151(9)
C4 0.0736(13) 0.0517(10) 0.0490(10) -0.0104(9) -0.0132(9) 0.0123(8)
C5 0.0683(13) 0.0512(10) 0.0579(12) 0.0112(9) -0.0191(10) 0.0058(8)
C6 0.0474(10) 0.0550(10) 0.0486(10) 0.0086(8) -0.0051(8) -0.0021(8)
C7 0.0340(8) 0.0421(8) 0.0369(8) -0.0004(6) -0.0012(6) -0.0017(6)
C8 0.0430(9) 0.0413(8) 0.0331(7) -0.0007(7) -0.0026(6) -0.0013(6)
C9 0.0797(14) 0.0564(11) 0.0551(12) 0.0044(10) -0.0254(10) -0.0173(9)
C10 0.128(3) 0.128(2) 0.0798(18) -0.039(2) 0.0230(17) -0.0554(18)
C11 0.0841(19) 0.129(3) 0.107(2) -0.0296(18) 0.0085(16) -0.051(2)

loop_
_atom_type_symbol
_atom_type_description
_atom_type_scat_dispersion_real
_atom_type_scat_dispersion_imag
_atom_type_scat_source
C C 0.0033 0.0016 'International Tables Vol C Tables 4.2.6.8 and 6.1.1.4'
H H 0.0000 0.0000 'International Tables Vol C Tables 4.2.6.8 and 6.1.1.4'
N N 0.0061 0.0033 'International Tables Vol C Tables 4.2.6.8 and 6.1.1.4'
O O 0.0106 0.0060 'International Tables Vol C Tables 4.2.6.8 and 6.1.1.4'
Cl Cl 0.1484 0.1585 'International Tables Vol C Tables 4.2.6.8 and 6.1.1.4'

loop_
_geom_angle_atom_site_label_1
_geom_angle_atom_site_label_2
_geom_angle_atom_site_label_3
_geom_angle
C7 N1 H1A 109.5
C7 N1 H1B 109.5
H1A N1 H1B 109.5
C7 N1 H1C 109.5
H1A N1 H1C 109.5
H1B N1 H1C 109.5
C6 C1 C2 119.21(15)
C6 C1 C7 119.99(14)
C2 C1 C7 120.80(14)
C8 O2 C9 117.46(14)
C1 C2 C3 119.95(17)
C1 C2 H2A 120.0
C3 C2 H2A 120.0
C4 C3 C2 120.01(18)
C4 C3 H3A 120.0
C2 C3 H3A 120.0
C5 C4 C3 120.55(17)
C5 C4 H4A 119.7
C3 C4 H4A 119.7
C4 C5 C6 119.87(18)
C4 C5 H5A 120.1
C6 C5 H5A 120.1
C1 C6 C5 120.41(17)
C1 C6 H6A 119.8
C5 C6 H6A 119.8
N1 C7 C1 111.59(12)
N1 C7 C8 107.68(12)
C1 C7 C8 111.63(13)
N1 C7 H7A 108.6
C1 C7 H7A 108.6
C8 C7 H7A 108.6
O1 C8 O2 126.02(15)
O1 C8 C7 123.99(14)
O2 C8 C7 109.99(13)
O2 C9 C11 110.53(19)
O2 C9 C10 105.4(2)
C11 C9 C10 113.2(2)
O2 C9 H9A 109.2
C11 C9 H9A 109.2
C10 C9 H9A 109.2
C9 C10 H10A 109.5
C9 C10 H10B 109.5
H10A C10 H10B 109.5
C9 C10 H10C 109.5
H10A C10 H10C 109.5
H10B C10 H10C 109.5
C9 C11 H11A 109.5
C9 C11 H11B 109.5
H11A C11 H11B 109.5
C9 C11 H11C 109.5
H11A C11 H11C 109.5
H11B C11 H11C 109.5

loop_
_geom_bond_atom_site_label_1
_geom_bond_atom_site_label_2
_geom_bond_distance
O1 C8 1.193(2)
N1 C7 1.483(2)
N1 H1A 0.8900
N1 H1B 0.8900
N1 H1C 0.8900
C1 C6 1.373(2)
C1 C2 1.376(2)
C1 C7 1.506(2)
O2 C8 1.317(2)
O2 C9 1.466(2)
C2 C3 1.383(3)
C2 H2A 0.9300
C3 C4 1.362(3)
C3 H3A 0.9300
C4 C5 1.357(3)
C4 H4A 0.9300
C5 C6 1.381(3)
C5 H5A 0.9300
C6 H6A 0.9300
C7 C8 1.516(2)
C7 H7A 0.9800
C9 C11 1.479(4)
C9 C10 1.485(3)
C9 H9A 0.9800
C10 H10A 0.9600
C10 H10B 0.9600
C10 H10C 0.9600
C11 H11A 0.9600
C11 H11B 0.9600
C11 H11C 0.9600

loop_
_geom_hbond_atom_site_label_D
_geom_hbond_atom_site_label_H
_geom_hbond_atom_site_label_A
_geom_hbond_site_symmetry_A
_geom_hbond_distance_DH
_geom_hbond_distance_HA
_geom_hbond_distance_DA
_geom_hbond_angle_DHA
N1 H1A Cl1 . 0.89 2.28 3.1192(14) 158.0
N1 H1B Cl1 1_455 0.89 2.36 3.2327(15) 167.7
N1 H1C Cl1 3_556 0.89 2.29 3.1349(15) 158.1
N1 H1C O1 3_456 0.89 2.66 3.1179(19) 113.4

loop_
_geom_torsion_atom_site_label_1
_geom_torsion_atom_site_label_2
_geom_torsion_atom_site_label_3
_geom_torsion_atom_site_label_4
_geom_torsion
C6 C1 C2 C3 -0.3(3)
C7 C1 C2 C3 178.81(17)
C1 C2 C3 C4 0.2(3)
C2 C3 C4 C5 0.1(3)
C3 C4 C5 C6 -0.3(3)
C2 C1 C6 C5 0.1(3)
C7 C1 C6 C5 -179.06(16)
C4 C5 C6 C1 0.3(3)
C6 C1 C7 N1 -122.71(16)
C2 C1 C7 N1 58.2(2)
C6 C1 C7 C8 116.74(17)
C2 C1 C7 C8 -62.36(19)
C9 O2 C8 O1 2.8(3)
C9 O2 C8 C7 -177.08(15)
N1 C7 C8 O1 -19.5(2)
C1 C7 C8 O1 103.32(19)
N1 C7 C8 O2 160.40(13)
C1 C7 C8 O2 -76.79(17)
C8 O2 C9 C11 -87.8(2)
C8 O2 C9 C10 149.5(2)

loop_
_cod_related_entry_id
_cod_related_entry_database
_cod_related_entry_code
1 ChemSpider 2105678
